data_7056365
loop_
_publ_author_name
'Kostin, Gennadiy'
'Mikhailov, Artem Alexandrovich'
'Kuratieva, Natalia'
'Pishchur, Denis P.'
'Zharkov, Dmitry O.'
'Grin, Inga Rostislavovna'

_publ_section_title
;
 Influence of pyridine-like ligands on the structure, photochemical and
 biological properties of nitro-nitrosyl ruthenium complexes.
;
_journal_name_full 'New J. Chem.'
_journal_paper_doi 10.1039/C7NJ01602F
_journal_year 2017
_chemical_formula_moiety 'C12 H14 N8 O11 Ru2'
_chemical_formula_sum 'C12 H14 N8 O11 Ru2'
_chemical_formula_weight 648.45
_space_group_crystal_system monoclinic
_space_group_IT_number 15
_space_group_name_Hall '-C 2yc'
_space_group_name_H-M_alt 'C 1 2/c 1'
_symmetry_space_group_name_Hall '-C 2yc'
_symmetry_space_group_name_H-M 'C 1 2/c 1'
_atom_sites_solution_hydrogens geom
_audit_creation_method SHELXL-2016/6
_audit_update_record
;
2017-06-09 deposited with the CCDC.
2017-06-22 downloaded from the CCDC.
;
_cell_angle_alpha 90
_cell_angle_beta 112.4510(10)
_cell_angle_gamma 90
_cell_formula_units_Z 4
_cell_length_a 18.5957(5)
_cell_length_b 14.4379(4)
_cell_length_c 8.6771(2)
_cell_measurement_reflns_used 3919
_cell_measurement_temperature 150(2)
_cell_measurement_theta_max 27.45
_cell_measurement_theta_min 2.37
_cell_volume 2153.08(10)
_computing_cell_refinement 'Bruker SAINT'
_computing_data_collection 'Bruker APEX2'
_computing_data_reduction 'Bruker SAINT'
_computing_molecular_graphics 'Diamond 3.2k'
_computing_publication_material 'Diamond 3.2k'
_computing_structure_refinement 'SHELXL-2016/6 (Sheldrick, 2016)'
_computing_structure_solution 'SHELXS-2016/6 (Sheldrick, 2016)'
_diffrn_ambient_temperature 150(2)
_diffrn_measured_fraction_theta_full 0.999
_diffrn_measured_fraction_theta_max 0.998
_diffrn_measurement_device_type 'Bruker APEX-II CCD'
_diffrn_measurement_method '\f and \w scans'
_diffrn_radiation_type MoK\a
_diffrn_radiation_wavelength 0.71073
_diffrn_reflns_av_R_equivalents 0.0415
_diffrn_reflns_av_unetI/netI 0.0364
_diffrn_reflns_Laue_measured_fraction_full 0.999
_diffrn_reflns_Laue_measured_fraction_max 0.998
_diffrn_reflns_limit_h_max 24
_diffrn_reflns_limit_h_min -24
_diffrn_reflns_limit_k_max 15
_diffrn_reflns_limit_k_min -18
_diffrn_reflns_limit_l_max 11
_diffrn_reflns_limit_l_min -10
_diffrn_reflns_number 9851
_diffrn_reflns_point_group_measured_fraction_full 0.999
_diffrn_reflns_point_group_measured_fraction_max 0.998
_diffrn_reflns_theta_full 25.000
_diffrn_reflns_theta_max 27.501
_diffrn_reflns_theta_min 2.370
_diffrn_source 'sealed tube'
_exptl_absorpt_coefficient_mu 1.475
_exptl_absorpt_correction_T_max 0.7431
_exptl_absorpt_correction_T_min 0.5708
_exptl_absorpt_correction_type multi-scan
_exptl_absorpt_process_details 'Bruker SADABS'
_exptl_crystal_colour yellow
_exptl_crystal_density_diffrn 2.000
_exptl_crystal_description plates
_exptl_crystal_F_000 1272
_exptl_crystal_size_max 0.150
_exptl_crystal_size_mid 0.150
_exptl_crystal_size_min 0.020
_refine_diff_density_max 0.376
_refine_diff_density_min -0.386
_refine_diff_density_rms 0.069
_refine_ls_extinction_method none
_refine_ls_goodness_of_fit_ref 1.025
_refine_ls_hydrogen_treatment constr
_refine_ls_matrix_type full
_refine_ls_number_parameters 151
_refine_ls_number_reflns 2472
_refine_ls_number_restraints 0
_refine_ls_restrained_S_all 1.025
_refine_ls_R_factor_all 0.0327
_refine_ls_R_factor_gt 0.0230
_refine_ls_shift/su_max 0.000
_refine_ls_shift/su_mean 0.000
_refine_ls_structure_factor_coef Fsqd
_refine_ls_weighting_details 'w=1/[\s^2^(Fo^2^)+(0.0185P)^2^+0.0289P] where P=(Fo^2^+2Fc^2^)/3'
_refine_ls_weighting_scheme calc
_refine_ls_wR_factor_gt 0.0492
_refine_ls_wR_factor_ref 0.0511
_reflns_Friedel_coverage 0.000
_reflns_number_gt 2038
_reflns_number_total 2472
_reflns_threshold_expression 'I > 2\s(I)'
_cod_data_source_file c7nj01602f2.cif
_cod_data_source_block art002_1
_cod_database_code 7056365
_shelx_shelxl_version_number 2016/6
_shelx_space_group_comment
;
The symmetry employed for this shelxl refinement is uniquely defined
by the following loop, which should always be used as a source of
symmetry information in preference to the above space-group names.
They are only intended as comments.
;
_shelx_estimated_absorpt_t_min 0.809
_shelx_estimated_absorpt_t_max 0.971

loop_
_space_group_symop_operation_xyz
'x, y, z'
'-x, y, -z+1/2'
'x+1/2, y+1/2, z'
'-x+1/2, y+1/2, -z+1/2'
'-x, -y, -z'
'x, -y, z-1/2'
'-x+1/2, -y+1/2, -z'
'x+1/2, -y+1/2, z-1/2'

loop_
_atom_site_label
_atom_site_type_symbol
_atom_site_fract_x
_atom_site_fract_y
_atom_site_fract_z
_atom_site_U_iso_or_equiv
_atom_site_adp_type
_atom_site_occupancy
_atom_site_site_symmetry_order
_atom_site_calc_flag
_atom_site_refinement_flags_posn
_atom_site_refinement_flags_adp
_atom_site_refinement_flags_occupancy
Ru1 Ru 0.41228(2) 0.18593(2) 0.11996(2) 0.02698(7) Uani 1 1 d . . .
O3 O 0.36155(12) 0.34856(14) 0.2409(2) 0.0567(5) Uani 1 1 d . . .
N4 N 0.39826(11) 0.27452(13) -0.0856(2) 0.0328(4) Uani 1 1 d . . .
N6 N 0.34253(11) 0.26878(15) 0.1969(2) 0.0364(5) Uani 1 1 d . . .
C10 C 0.41625(16) 0.36406(18) -0.0474(3) 0.0454(6) Uani 1 1 d . . .
H10 H 0.436735 0.381430 0.066867 0.054 Uiso 1 1 calc R U .
O11 O 0.28311(11) 0.23642(15) 0.2037(2) 0.0598(5) Uani 1 1 d . . .
C12 C 0.37193(15) 0.2492(2) -0.2481(3) 0.0462(6) Uani 1 1 d . . .
C13 C 0.40664(19) 0.4311(2) -0.1639(4) 0.0638(8) Uani 1 1 d . . .
H13 H 0.419832 0.493686 -0.131847 0.077 Uiso 1 1 calc R U .
C14 C 0.3622(2) 0.3163(2) -0.3677(4) 0.0661(9) Uani 1 1 d . . .
H14 H 0.344067 0.298493 -0.481685 0.079 Uiso 1 1 calc R U .
C16 C 0.35286(19) 0.1507(2) -0.2970(3) 0.0638(9) Uani 1 1 d . . .
H16A H 0.395624 0.111059 -0.227099 0.096 Uiso 1 1 calc R U .
H16B H 0.345407 0.142723 -0.414303 0.096 Uiso 1 1 calc R U .
H16C H 0.304973 0.133578 -0.281957 0.096 Uiso 1 1 calc R U .
C18 C 0.3776(2) 0.4060(3) -0.3277(4) 0.0765(10) Uani 1 1 d . . .
H18 H 0.368394 0.451377 -0.412400 0.092 Uiso 1 1 calc R U .
O1 O 0.500000 0.25805(14) 0.250000 0.0269(4) Uani 1 2 d S T P
O2 O 0.49219(9) 0.10825(11) 0.05503(19) 0.0393(4) Uani 1 1 d . . .
O4 O 0.39020(10) 0.06488(13) 0.3687(2) 0.0522(5) Uani 1 1 d . . .
N3 N 0.43759(11) 0.10949(13) 0.3361(2) 0.0347(4) Uani 1 1 d . . .
N5 N 0.33231(11) 0.11017(14) 0.0209(2) 0.0376(5) Uani 1 1 d . . .
O5 O 0.28509(11) 0.05533(14) -0.0174(3) 0.0635(5) Uani 1 1 d . . .

loop_
_atom_site_aniso_label
_atom_site_aniso_U_11
_atom_site_aniso_U_22
_atom_site_aniso_U_33
_atom_site_aniso_U_23
_atom_site_aniso_U_13
_atom_site_aniso_U_12
Ru1 0.02448(10) 0.02528(11) 0.02804(11) -0.00186(7) 0.00653(7) 0.00072(7)
O3 0.0663(14) 0.0394(11) 0.0706(13) -0.0097(10) 0.0331(11) 0.0077(10)
N4 0.0322(10) 0.0368(11) 0.0278(10) 0.0022(8) 0.0097(8) 0.0050(9)
N6 0.0344(11) 0.0418(13) 0.0297(10) -0.0001(9) 0.0085(9) 0.0079(9)
C10 0.0531(17) 0.0416(16) 0.0390(14) 0.0056(12) 0.0148(13) 0.0030(13)
O11 0.0410(11) 0.0731(15) 0.0747(14) -0.0098(11) 0.0325(10) -0.0012(10)
C12 0.0418(15) 0.0637(18) 0.0323(13) -0.0017(12) 0.0132(12) 0.0062(14)
C13 0.082(2) 0.0493(18) 0.059(2) 0.0174(15) 0.0266(17) 0.0039(17)
C14 0.078(2) 0.089(3) 0.0329(15) 0.0131(15) 0.0226(16) 0.0101(19)
C16 0.080(2) 0.067(2) 0.0387(16) -0.0200(14) 0.0155(16) 0.0013(18)
C18 0.094(3) 0.082(3) 0.055(2) 0.0316(19) 0.0308(19) 0.009(2)
O1 0.0260(11) 0.0239(11) 0.0254(11) 0.000 0.0040(9) 0.000
O2 0.0317(9) 0.0390(10) 0.0411(9) -0.0120(8) 0.0071(8) 0.0034(7)
O4 0.0398(10) 0.0529(12) 0.0658(12) 0.0148(10) 0.0223(9) -0.0077(9)
N3 0.0326(11) 0.0290(10) 0.0415(11) 0.0040(9) 0.0130(9) -0.0015(9)
N5 0.0283(10) 0.0370(12) 0.0409(11) -0.0025(9) 0.0058(9) 0.0011(9)
O5 0.0407(11) 0.0522(12) 0.0811(14) -0.0090(11) 0.0049(10) -0.0156(10)

loop_
_atom_type_symbol
_atom_type_description
_atom_type_scat_dispersion_real
_atom_type_scat_dispersion_imag
_atom_type_scat_source
C C 0.0033 0.0016 'International Tables Vol C Tables 4.2.6.8 and 6.1.1.4'
H H 0.0000 0.0000 'International Tables Vol C Tables 4.2.6.8 and 6.1.1.4'
N N 0.0061 0.0033 'International Tables Vol C Tables 4.2.6.8 and 6.1.1.4'
O O 0.0106 0.0060 'International Tables Vol C Tables 4.2.6.8 and 6.1.1.4'
Ru Ru -1.2594 0.8363 'International Tables Vol C Tables 4.2.6.8 and 6.1.1.4'

loop_
_geom_angle_atom_site_label_1
_geom_angle_atom_site_label_2
_geom_angle_atom_site_label_3
_geom_angle
_geom_angle_site_symmetry_1
_geom_angle_site_symmetry_3
N5 Ru1 O1 172.91(7) . .
N5 Ru1 N6 90.00(9) . .
O1 Ru1 N6 89.62(7) . .
N5 Ru1 N3 88.21(8) . .
O1 Ru1 N3 84.70(6) . .
N6 Ru1 N3 88.25(7) . .
N5 Ru1 O2 95.07(7) . .
O1 Ru1 O2 85.25(5) . .
N6 Ru1 O2 174.87(7) . .
N3 Ru1 O2 91.09(7) . .
N5 Ru1 N4 98.75(8) . .
O1 Ru1 N4 88.34(6) . .
N6 Ru1 N4 91.82(7) . .
N3 Ru1 N4 173.04(7) . .
O2 Ru1 N4 88.22(7) . .
C10 N4 C12 118.2(2) . .
C10 N4 Ru1 115.58(15) . .
C12 N4 Ru1 126.17(18) . .
O11 N6 O3 120.3(2) . .
O11 N6 Ru1 119.21(17) . .
O3 N6 Ru1 120.46(16) . .
N4 C10 C13 123.4(2) . .
N4 C10 H10 118.3 . .
C13 C10 H10 118.3 . .
N4 C12 C14 119.0(3) . .
N4 C12 C16 120.5(2) . .
C14 C12 C16 120.5(3) . .
C10 C13 C18 118.3(3) . .
C10 C13 H13 120.9 . .
C18 C13 H13 120.9 . .
C18 C14 C12 121.9(3) . .
C18 C14 H14 119.1 . .
C12 C14 H14 119.1 . .
C12 C16 H16A 109.5 . .
C12 C16 H16B 109.5 . .
H16A C16 H16B 109.5 . .
C12 C16 H16C 109.5 . .
H16A C16 H16C 109.5 . .
H16B C16 H16C 109.5 . .
C14 C18 C13 119.1(3) . .
C14 C18 H18 120.4 . .
C13 C18 H18 120.4 . .
Ru1 O1 Ru1 113.56(10) . 2_655
N3 O2 Ru1 114.75(12) 2_655 .
O4 N3 O2 116.54(18) . 2_655
O4 N3 Ru1 124.22(16) . .
O2 N3 Ru1 119.24(13) 2_655 .
O5 N5 Ru1 168.8(2) . .

loop_
_geom_bond_atom_site_label_1
_geom_bond_atom_site_label_2
_geom_bond_distance
_geom_bond_site_symmetry_2
Ru1 N5 1.781(2) .
Ru1 O1 1.9006(11) .
Ru1 N6 2.054(2) .
Ru1 N3 2.0696(19) .
Ru1 O2 2.1030(15) .
Ru1 N4 2.1284(18) .
O3 N6 1.222(3) .
N4 C10 1.345(3) .
N4 C12 1.354(3) .
N6 O11 1.222(3) .
C10 C13 1.361(3) .
C10 H10 0.9500 .
C12 C14 1.380(4) .
C12 C16 1.487(4) .
C13 C18 1.362(4) .
C13 H13 0.9500 .
C14 C18 1.344(4) .
C14 H14 0.9500 .
C16 H16A 0.9800 .
C16 H16B 0.9800 .
C16 H16C 0.9800 .
C18 H18 0.9500 .
O2 N3 1.287(2) 2_655
O4 N3 1.209(2) .
N5 O5 1.134(2) .
